data_2210251
loop_
_publ_author_name
'Xuan Huang'
'Li-Ping Xiao'
'Duan-Jun Xu'

_publ_section_title
;
 Bis(benzimidazole-\k<i>N</i>)bis(3,5-dihydroxybenzoato-\k<i>O</i>)copper(II)
 trihydrate
;
_journal_coeditor_code HB2116
_journal_issue 9
_journal_name_full 'Acta Crystallographica Section E'
_journal_page_first m2246
_journal_page_last m2248
_journal_paper_doi 10.1107/S1600536806032417
_journal_volume 62
_journal_year 2006
_chemical_formula_iupac '[Cu (C7 H5 O4)2 (C7 H6 N2)2], 3H2 O'
_chemical_formula_moiety 'C28 H22 Cu N4 O8, 3H2 O'
_chemical_formula_sum 'C28 H28 Cu N4 O11'
_chemical_formula_weight 660.08
_chemical_name_systematic
;
Bis(benzimidazole-\kN)bis(3,5-dihydroxybenzoato-\kO)copper(II)
trihydrate
;
_space_group_IT_number 14
_symmetry_cell_setting monoclinic
_symmetry_space_group_name_Hall '-P 2yn'
_symmetry_space_group_name_H-M 'P 1 21/n 1'
_atom_sites_solution_hydrogens geom
_atom_sites_solution_primary direct
_atom_sites_solution_secondary difmap
_audit_creation_method SHELXL-97
_cell_angle_alpha 90.00
_cell_angle_beta 97.605(12)
_cell_angle_gamma 90.00
_cell_formula_units_Z 4
_cell_length_a 16.313(5)
_cell_length_b 9.740(2)
_cell_length_c 17.838(5)
_cell_measurement_reflns_used 16422
_cell_measurement_temperature 295(2)
_cell_measurement_theta_max 25.0
_cell_measurement_theta_min 3.2
_cell_volume 2809.3(13)
_computing_cell_refinement PROCESS-AUTO
_computing_data_collection 'PROCESS-AUTO (Rigaku, 1998)'
_computing_data_reduction 'CrystalStructure (Rigaku/MSC, 2002)'
_computing_molecular_graphics 'ORTEP-3 for Windows (Farrugia, 1997)'
_computing_publication_material 'WinGX (Farrugia, 1999)'
_computing_structure_refinement 'SHELXL97 (Sheldrick, 1997)'
_computing_structure_solution 'SIR92 (Altomare <i>et al.</i>,  1993)'
_diffrn_ambient_temperature 295(2)
_diffrn_detector_area_resol_mean 10.00
_diffrn_measured_fraction_theta_full 1.00
_diffrn_measured_fraction_theta_max 1.00
_diffrn_measurement_device_type 'Rigaku R-AXIS RAPID'
_diffrn_measurement_method \w
_diffrn_radiation_monochromator graphite
_diffrn_radiation_source 'fine-focus sealed tube'
_diffrn_radiation_type MoK\a
_diffrn_radiation_wavelength 0.71075
_diffrn_reflns_av_R_equivalents 0.051
_diffrn_reflns_av_sigmaI/netI 0.042
_diffrn_reflns_limit_h_max 21
_diffrn_reflns_limit_h_min -21
_diffrn_reflns_limit_k_max 12
_diffrn_reflns_limit_k_min -11
_diffrn_reflns_limit_l_max 23
_diffrn_reflns_limit_l_min -22
_diffrn_reflns_number 26824
_diffrn_reflns_theta_full 27.5
_diffrn_reflns_theta_max 27.5
_diffrn_reflns_theta_min 3.1
_diffrn_standards_interval_count 0
_diffrn_standards_interval_time 0
_diffrn_standards_number 0
_exptl_absorpt_coefficient_mu 0.848
_exptl_absorpt_correction_T_max 0.920
_exptl_absorpt_correction_T_min 0.735
_exptl_absorpt_correction_type multi-scan
_exptl_absorpt_process_details '(ABSCOR; Higashi, 1995)'
_exptl_crystal_colour blue
_exptl_crystal_density_diffrn 1.561
_exptl_crystal_density_method 'not measured'
_exptl_crystal_description prism
_exptl_crystal_F_000 1364
_exptl_crystal_size_max 0.33
_exptl_crystal_size_mid 0.23
_exptl_crystal_size_min 0.10
_refine_diff_density_max 0.46
_refine_diff_density_min -0.51
_refine_ls_extinction_method none
_refine_ls_goodness_of_fit_ref 1.039
_refine_ls_hydrogen_treatment constr
_refine_ls_matrix_type full
_refine_ls_number_parameters 397
_refine_ls_number_reflns 6430
_refine_ls_number_restraints 0
_refine_ls_restrained_S_all 1.039
_refine_ls_R_factor_all 0.065
_refine_ls_R_factor_gt 0.043
_refine_ls_shift/su_max 0.003
_refine_ls_shift/su_mean 0.000
_refine_ls_structure_factor_coef Fsqd
_refine_ls_weighting_details 'calc w=1/[\s^2^(Fo^2^)+(0.0463P)^2^+1.3478P] where P=(Fo^2^+2Fc^2^)/3'
_refine_ls_weighting_scheme calc
_refine_ls_wR_factor_gt 0.096
_refine_ls_wR_factor_ref 0.105
_reflns_number_gt 4732
_reflns_number_total 6430
_reflns_threshold_expression I>2\s(I)
_cod_data_source_file hb2116.cif
_cod_data_source_block I
_cod_original_cell_volume 2809.4(13)
_cod_original_sg_symbol_H-M 'P 21/n'
_cod_database_code 2210251
_cod_database_fobs_code 2210251

loop_
_symmetry_equiv_pos_as_xyz
'x, y, z'
'-x+1/2, y+1/2, -z+1/2'
'-x, -y, -z'
'x-1/2, -y-1/2, z-1/2'

loop_
_atom_site_type_symbol
_atom_site_label
_atom_site_fract_x
_atom_site_fract_y
_atom_site_fract_z
_atom_site_U_iso_or_equiv
_atom_site_adp_type
_atom_site_calc_flag
_atom_site_refinement_flags
_atom_site_occupancy
Cu Cu 0.523352(16) 0.23846(3) 0.728768(17) 0.02705(9) Uani d . 1
O O1 0.64223(9) 0.21813(17) 0.75022(10) 0.0323(4) Uani d . 1
O O2 0.63678(10) 0.02912(17) 0.81960(10) 0.0348(4) Uani d . 1
O O3 0.93650(10) -0.09567(17) 0.89023(10) 0.0371(4) Uani d . 1
H H3 0.9907 -0.0880 0.8979 0.056 Uiso d R 1
O O4 0.94352(10) 0.30999(17) 0.74467(10) 0.0332(4) Uani d . 1
H H4 0.9127 0.3865 0.7181 0.050 Uiso d R 1
O O5 0.40469(10) 0.26706(18) 0.70583(10) 0.0357(4) Uani d . 1
O O6 0.40430(10) 0.41995(19) 0.61298(11) 0.0385(4) Uani d . 1
O O7 0.11162(12) 0.5796(2) 0.56279(13) 0.0568(6) Uani d . 1
H H7 0.0610 0.5945 0.5742 0.085 Uiso d R 1
O O8 0.11454(12) 0.2475(2) 0.76162(12) 0.0518(5) Uani d . 1
H H8 0.0599 0.2537 0.7509 0.078 Uiso d R 1
N N31 0.51434(12) 0.08665(19) 0.65349(12) 0.0294(4) Uani d . 1
N N33 0.45771(13) -0.0984(2) 0.59546(12) 0.0356(5) Uani d . 1
H H33 0.4215 -0.1605 0.5812 0.043 Uiso calc R 1
N N41 0.53075(12) 0.3764(2) 0.81251(12) 0.0321(5) Uani d . 1
N N43 0.58761(14) 0.5522(2) 0.87933(12) 0.0389(5) Uani d . 1
H H43 0.6245 0.6104 0.8979 0.047 Uiso calc R 1
C C11 0.76880(13) 0.1190(2) 0.80193(13) 0.0241(5) Uani d . 1
C C12 0.81087(14) 0.0147(2) 0.84402(13) 0.0268(5) Uani d . 1
H H12 0.7820 -0.0523 0.8668 0.032 Uiso calc R 1
C C13 0.89640(14) 0.0121(2) 0.85153(13) 0.0263(5) Uani d . 1
C C14 0.93993(14) 0.1118(2) 0.81898(13) 0.0266(5) Uani d . 1
H H14 0.9974 0.1095 0.8249 0.032 Uiso calc R 1
C C15 0.89723(14) 0.2160(2) 0.77721(13) 0.0256(5) Uani d . 1
C C16 0.81150(14) 0.2207(2) 0.76868(14) 0.0264(5) Uani d . 1
H H16 0.7831 0.2910 0.7411 0.032 Uiso calc R 1
C C17 0.67608(14) 0.1203(2) 0.79039(13) 0.0269(5) Uani d . 1
C C21 0.27723(14) 0.3700(2) 0.65894(14) 0.0303(5) Uani d . 1
C C22 0.23475(15) 0.4643(3) 0.61048(16) 0.0386(6) Uani d . 1
H H22 0.2621 0.5119 0.5760 0.046 Uiso calc R 1
C C23 0.15182(15) 0.4877(3) 0.61338(15) 0.0366(6) Uani d . 1
C C24 0.11065(15) 0.4177(3) 0.66457(15) 0.0356(6) Uani d . 1
H H24 0.0551 0.4355 0.6674 0.043 Uiso calc R 1
C C25 0.15299(15) 0.3210(3) 0.71149(15) 0.0347(6) Uani d . 1
C C26 0.23621(14) 0.2964(3) 0.70876(15) 0.0333(5) Uani d . 1
H H26 0.2643 0.2308 0.7402 0.040 Uiso calc R 1
C C27 0.36874(14) 0.3519(2) 0.65853(14) 0.0301(5) Uani d . 1
C C32 0.44767(15) 0.0082(3) 0.64041(14) 0.0334(6) Uani d . 1
H H32 0.3989 0.0255 0.6605 0.040 Uiso calc R 1
C C34 0.53641(16) -0.0911(2) 0.57598(14) 0.0321(5) Uani d . 1
C C35 0.57805(18) -0.1762(3) 0.53173(15) 0.0408(6) Uani d . 1
H H35 0.5534 -0.2542 0.5086 0.049 Uiso calc R 1
C C36 0.65745(18) -0.1396(3) 0.52377(16) 0.0453(7) Uani d . 1
H H36 0.6880 -0.1947 0.4951 0.054 Uiso calc R 1
C C37 0.69352(17) -0.0213(3) 0.55772(16) 0.0441(7) Uani d . 1
H H37 0.7471 0.0015 0.5500 0.053 Uiso calc R 1
C C38 0.65220(16) 0.0630(3) 0.60235(15) 0.0362(6) Uani d . 1
H H38 0.6769 0.1415 0.6248 0.043 Uiso calc R 1
C C39 0.57236(15) 0.0256(2) 0.61231(14) 0.0300(5) Uani d . 1
C C42 0.59862(16) 0.4501(3) 0.83210(14) 0.0348(6) Uani d . 1
H H42 0.6488 0.4322 0.8146 0.042 Uiso calc R 1
C C44 0.50637(17) 0.5482(3) 0.89323(14) 0.0383(6) Uani d . 1
C C45 0.4638(2) 0.6299(3) 0.93876(17) 0.0512(8) Uani d . 1
H H45 0.4888 0.7035 0.9660 0.061 Uiso calc R 1
C C46 0.3832(2) 0.5959(4) 0.94130(18) 0.0618(10) Uani d . 1
H H46 0.3518 0.6488 0.9703 0.074 Uiso calc R 1
C C47 0.3466(2) 0.4839(4) 0.90144(18) 0.0593(9) Uani d . 1
H H47 0.2917 0.4633 0.9053 0.071 Uiso calc R 1
C C48 0.38901(18) 0.4023(3) 0.85641(16) 0.0485(7) Uani d . 1
H H48 0.3641 0.3274 0.8303 0.058 Uiso calc R 1
C C49 0.47086(16) 0.4374(3) 0.85178(14) 0.0347(6) Uani d . 1
O O1W 0.81032(18) 0.2677(3) 0.54857(18) 0.0909(10) Uani d . 1
H H1A 0.8270 0.3205 0.5130 0.136 Uiso d R 1
H H1B 0.7535 0.2637 0.5293 0.136 Uiso d R 1
O O2W 0.62801(13) 0.3305(2) 0.47268(12) 0.0493(5) Uani d . 1
H H2A 0.6189 0.4136 0.4479 0.074 Uiso d R 1
H H2B 0.6043 0.3554 0.5147 0.074 Uiso d R 1
O O3W -0.04935(13) 0.6018(3) 0.56466(12) 0.0622(6) Uani d . 1
H H3A -0.0833 0.5430 0.5288 0.093 Uiso d R 1
H H3B -0.0783 0.5827 0.6072 0.093 Uiso d R 1

loop_
_atom_site_aniso_label
_atom_site_aniso_U_11
_atom_site_aniso_U_22
_atom_site_aniso_U_33
_atom_site_aniso_U_12
_atom_site_aniso_U_13
_atom_site_aniso_U_23
Cu 0.01576(14) 0.02784(16) 0.03709(17) 0.00162(11) 0.00179(11) 0.00016(13)
O1 0.0159(8) 0.0327(9) 0.0471(10) 0.0035(7) 0.0002(7) -0.0020(8)
O2 0.0238(9) 0.0376(9) 0.0446(10) -0.0069(7) 0.0105(8) -0.0038(8)
O3 0.0219(9) 0.0341(9) 0.0545(11) 0.0028(7) 0.0021(8) 0.0155(9)
O4 0.0199(8) 0.0308(8) 0.0500(10) 0.0003(7) 0.0088(7) 0.0115(8)
O5 0.0179(8) 0.0422(10) 0.0466(10) 0.0040(7) 0.0034(7) -0.0004(9)
O6 0.0199(9) 0.0453(10) 0.0518(11) -0.0037(7) 0.0103(8) 0.0012(9)
O7 0.0291(10) 0.0697(14) 0.0736(15) 0.0133(10) 0.0146(10) 0.0345(12)
O8 0.0239(9) 0.0694(14) 0.0642(13) 0.0033(9) 0.0142(9) 0.0297(11)
N31 0.0207(10) 0.0282(10) 0.0384(11) -0.0006(8) 0.0007(8) 0.0004(9)
N33 0.0330(12) 0.0315(11) 0.0406(12) -0.0083(9) -0.0014(10) -0.0001(10)
N41 0.0260(11) 0.0351(11) 0.0357(11) 0.0032(9) 0.0056(9) 0.0004(9)
N43 0.0404(13) 0.0374(12) 0.0390(12) -0.0057(10) 0.0055(10) -0.0041(10)
C11 0.0158(11) 0.0254(11) 0.0317(12) 0.0005(8) 0.0052(9) -0.0032(9)
C12 0.0213(12) 0.0268(11) 0.0334(12) -0.0032(9) 0.0071(9) 0.0020(10)
C13 0.0209(11) 0.0252(11) 0.0325(12) 0.0044(9) 0.0020(9) 0.0007(10)
C14 0.0161(11) 0.0271(11) 0.0368(13) 0.0010(9) 0.0041(9) -0.0016(10)
C15 0.0206(11) 0.0230(11) 0.0338(12) -0.0012(9) 0.0061(9) -0.0006(10)
C16 0.0188(11) 0.0237(11) 0.0369(12) 0.0026(9) 0.0041(9) -0.0009(10)
C17 0.0192(11) 0.0271(11) 0.0350(12) -0.0013(9) 0.0054(9) -0.0097(10)
C21 0.0172(11) 0.0350(12) 0.0387(13) -0.0006(9) 0.0042(10) -0.0042(11)
C22 0.0215(12) 0.0468(15) 0.0494(15) -0.0013(11) 0.0114(11) 0.0084(13)
C23 0.0234(13) 0.0406(14) 0.0453(15) 0.0034(11) 0.0029(11) 0.0096(12)
C24 0.0186(12) 0.0447(14) 0.0445(14) 0.0028(10) 0.0076(11) 0.0030(12)
C25 0.0223(12) 0.0417(14) 0.0411(14) -0.0019(11) 0.0078(11) 0.0022(12)
C26 0.0177(11) 0.0407(13) 0.0409(14) 0.0026(10) 0.0021(10) 0.0026(12)
C27 0.0192(11) 0.0321(12) 0.0394(13) -0.0025(10) 0.0049(10) -0.0094(11)
C32 0.0237(12) 0.0353(13) 0.0403(14) -0.0032(10) 0.0007(10) 0.0027(11)
C34 0.0319(13) 0.0309(12) 0.0323(13) -0.0003(10) -0.0005(10) 0.0039(11)
C35 0.0501(17) 0.0352(14) 0.0367(14) 0.0000(12) 0.0042(12) -0.0035(12)
C36 0.0441(17) 0.0513(16) 0.0417(15) 0.0105(14) 0.0103(13) -0.0048(14)
C37 0.0292(14) 0.0599(18) 0.0442(15) 0.0007(13) 0.0089(12) -0.0023(14)
C38 0.0296(13) 0.0397(14) 0.0391(14) -0.0050(11) 0.0041(11) -0.0030(12)
C39 0.0272(13) 0.0295(12) 0.0329(12) 0.0019(10) 0.0019(10) 0.0032(11)
C42 0.0292(13) 0.0385(14) 0.0370(13) -0.0010(11) 0.0061(11) -0.0021(12)
C44 0.0440(16) 0.0387(14) 0.0331(13) 0.0084(12) 0.0086(12) 0.0050(12)
C45 0.067(2) 0.0461(16) 0.0419(16) 0.0145(15) 0.0136(15) -0.0018(14)
C46 0.068(2) 0.075(2) 0.0465(18) 0.0318(19) 0.0205(17) 0.0025(18)
C47 0.0408(18) 0.087(3) 0.0536(18) 0.0151(17) 0.0179(15) 0.0075(19)
C48 0.0365(16) 0.067(2) 0.0431(16) 0.0032(14) 0.0101(13) 0.0024(15)
C49 0.0337(14) 0.0392(13) 0.0322(13) 0.0076(11) 0.0074(11) 0.0049(11)
O1W 0.0811(19) 0.0693(17) 0.132(3) 0.0263(14) 0.0524(18) 0.0497(17)
O2W 0.0513(13) 0.0418(11) 0.0564(12) -0.0099(9) 0.0133(10) -0.0029(10)
O3W 0.0389(12) 0.0963(18) 0.0534(13) 0.0070(12) 0.0135(10) 0.0115(13)

loop_
_atom_type_symbol
_atom_type_description
_atom_type_scat_dispersion_real
_atom_type_scat_dispersion_imag
_atom_type_scat_source
C C 0.0033 0.0016 'International Tables Vol C Tables 4.2.6.8 and 6.1.1.4'
H H 0.0000 0.0000 'International Tables Vol C Tables 4.2.6.8 and 6.1.1.4'
N N 0.0061 0.0033 'International Tables Vol C Tables 4.2.6.8 and 6.1.1.4'
O O 0.0106 0.0060 'International Tables Vol C Tables 4.2.6.8 and 6.1.1.4'
Cu Cu 0.3201 1.2651 'International Tables Vol C Tables 4.2.6.8 and 6.1.1.4'

loop_
_geom_angle_atom_site_label_1
_geom_angle_atom_site_label_2
_geom_angle_atom_site_label_3
_geom_angle
_geom_angle_publ_flag
O1 Cu O5 177.50(7) y
O1 Cu N31 92.29(7) y
O5 Cu N31 88.96(8) y
O1 Cu N41 87.78(8) y
O5 Cu N41 91.19(8) y
N31 Cu N41 174.07(8) y
C17 O1 Cu 122.41(15) ?
C13 O3 H3 114.5 ?
C15 O4 H4 115.9 ?
C27 O5 Cu 126.38(16) ?
C23 O7 H7 109.5 ?
C25 O8 H8 111.0 ?
C32 N31 C39 104.9(2) ?
C32 N31 Cu 122.23(18) ?
C39 N31 Cu 132.29(16) ?
C32 N33 C34 107.7(2) ?
C32 N33 H33 126.1 ?
C34 N33 H33 126.1 ?
C42 N41 C49 104.5(2) ?
C42 N41 Cu 121.71(17) ?
C49 N41 Cu 132.69(17) ?
C42 N43 C44 107.8(2) ?
C42 N43 H43 126.1 ?
C44 N43 H43 126.1 ?
C12 C11 C16 120.8(2) ?
C12 C11 C17 119.9(2) ?
C16 C11 C17 119.3(2) ?
C13 C12 C11 119.1(2) ?
C13 C12 H12 120.5 ?
C11 C12 H12 120.5 ?
O3 C13 C14 120.9(2) ?
O3 C13 C12 118.0(2) ?
C14 C13 C12 121.1(2) ?
C13 C14 C15 119.4(2) ?
C13 C14 H14 120.3 ?
C15 C14 H14 120.3 ?
O4 C15 C16 122.5(2) ?
O4 C15 C14 116.8(2) ?
C16 C15 C14 120.6(2) ?
C15 C16 C11 119.0(2) ?
C15 C16 H16 120.5 ?
C11 C16 H16 120.5 ?
O2 C17 O1 123.9(2) ?
O2 C17 C11 120.1(2) ?
O1 C17 C11 116.0(2) ?
C26 C21 C22 120.1(2) ?
C26 C21 C27 120.5(2) ?
C22 C21 C27 119.4(2) ?
C23 C22 C21 119.9(2) ?
C23 C22 H22 120.0 ?
C21 C22 H22 120.0 ?
O7 C23 C22 117.9(2) ?
O7 C23 C24 121.6(2) ?
C22 C23 C24 120.5(2) ?
C23 C24 C25 119.2(2) ?
C23 C24 H24 120.4 ?
C25 C24 H24 120.4 ?
O8 C25 C24 121.3(2) ?
O8 C25 C26 118.1(2) ?
C24 C25 C26 120.6(2) ?
C21 C26 C25 119.6(2) ?
C21 C26 H26 120.2 ?
C25 C26 H26 120.2 ?
O6 C27 O5 124.4(2) ?
O6 C27 C21 119.2(2) ?
O5 C27 C21 116.4(2) ?
N31 C32 N33 113.0(2) ?
N31 C32 H32 123.5 ?
N33 C32 H32 123.5 ?
N33 C34 C35 131.2(2) ?
N33 C34 C39 105.9(2) ?
C35 C34 C39 123.0(3) ?
C36 C35 C34 116.5(3) ?
C36 C35 H35 121.8 ?
C34 C35 H35 121.8 ?
C35 C36 C37 121.4(3) ?
C35 C36 H36 119.3 ?
C37 C36 H36 119.3 ?
C38 C37 C36 122.1(3) ?
C38 C37 H37 118.9 ?
C36 C37 H37 118.9 ?
C37 C38 C39 117.2(2) ?
C37 C38 H38 121.4 ?
C39 C38 H38 121.4 ?
C38 C39 C34 119.8(2) ?
C38 C39 N31 131.7(2) ?
C34 C39 N31 108.4(2) ?
N41 C42 N43 113.2(2) ?
N41 C42 H42 123.4 ?
N43 C42 H42 123.4 ?
N43 C44 C45 131.0(3) ?
N43 C44 C49 105.6(2) ?
C45 C44 C49 123.4(3) ?
C46 C45 C44 116.2(3) ?
C46 C45 H45 121.9 ?
C44 C45 H45 121.9 ?
C45 C46 C47 121.5(3) ?
C45 C46 H46 119.2 ?
C47 C46 H46 119.2 ?
C48 C47 C46 122.3(3) ?
C48 C47 H47 118.8 ?
C46 C47 H47 118.8 ?
C47 C48 C49 116.9(3) ?
C47 C48 H48 121.5 ?
C49 C48 H48 121.5 ?
C44 C49 C48 119.6(3) ?
C44 C49 N41 108.9(2) ?
C48 C49 N41 131.4(3) ?
H1A O1W H1B 98.1 ?
H2A O2W H2B 95.8 ?
H3A O3W H3B 96.1 ?

loop_
_geom_bond_atom_site_label_1
_geom_bond_atom_site_label_2
_geom_bond_distance
_geom_bond_publ_flag
Cu O1 1.9365(17) y
Cu O5 1.9449(17) y
Cu N31 1.990(2) y
Cu N41 2.001(2) y
C17 O1 1.274(3) y
C17 O2 1.249(3) y
C27 O5 1.268(3) y
C27 O6 1.249(3) y
O3 C13 1.373(3) ?
O3 H3 0.8804 ?
O4 C15 1.364(3) ?
O4 H4 0.9841 ?
O7 C23 1.374(3) ?
O7 H7 0.8890 ?
O8 C25 1.361(3) ?
O8 H8 0.8889 ?
N31 C32 1.325(3) ?
N31 C39 1.405(3) ?
N33 C32 1.335(3) ?
N33 C34 1.375(3) ?
N33 H33 0.8600 ?
N41 C42 1.327(3) ?
N41 C49 1.407(3) ?
N43 C42 1.331(3) ?
N43 C44 1.381(3) ?
N43 H43 0.8600 ?
C11 C12 1.389(3) ?
C11 C16 1.389(3) ?
C11 C17 1.499(3) ?
C12 C13 1.384(3) ?
C12 H12 0.9300 ?
C13 C14 1.376(3) ?
C14 C15 1.390(3) ?
C14 H14 0.9300 ?
C15 C16 1.388(3) ?
C16 H16 0.9300 ?
C21 C26 1.382(4) ?
C21 C22 1.383(4) ?
C21 C27 1.504(3) ?
C22 C23 1.380(3) ?
C22 H22 0.9300 ?
C23 C24 1.383(4) ?
C24 C25 1.383(4) ?
C24 H24 0.9300 ?
C25 C26 1.386(3) ?
C26 H26 0.9300 ?
C32 H32 0.9300 ?
C34 C35 1.383(4) ?
C34 C39 1.398(3) ?
C35 C36 1.369(4) ?
C35 H35 0.9300 ?
C36 C37 1.395(4) ?
C36 H36 0.9300 ?
C37 C38 1.380(4) ?
C37 H37 0.9300 ?
C38 C39 1.386(3) ?
C38 H38 0.9300 ?
C42 H42 0.9300 ?
C44 C45 1.388(4) ?
C44 C49 1.390(4) ?
C45 C46 1.362(5) ?
C45 H45 0.9300 ?
C46 C47 1.393(5) ?
C46 H46 0.9300 ?
C47 C48 1.379(4) ?
C47 H47 0.9300 ?
C48 C49 1.391(4) ?
C48 H48 0.9300 ?
O1W H1A 0.8873 ?
O1W H1B 0.9458 ?
O2W H2A 0.9250 ?
O2W H2B 0.9195 ?
O3W H3A 0.9747 ?
O3W H3B 0.9634 ?

loop_
_geom_hbond_atom_site_label_D
_geom_hbond_atom_site_label_H
_geom_hbond_atom_site_label_A
_geom_hbond_site_symmetry_A
_geom_hbond_distance_DH
_geom_hbond_distance_HA
_geom_hbond_distance_DA
_geom_hbond_angle_DHA
_geom_hbond_publ_flag
N33 H33 O2W 3_656 0.86 2.03 2.845(3) 158 y
N43 H43 O1W 2_656 0.86 2.03 2.875(4) 167 y
O3 H3 O6 2_646 0.88 1.75 2.610(2) 165 y
O4 H4 O2 2_656 0.98 1.70 2.681(3) 174 y
O7 H7 O3W . 0.89 1.79 2.639(3) 160 y
O8 H8 O4 1_455 0.89 1.97 2.832(3) 165 y
O1W H1A O7 3_666 0.89 2.03 2.907(4) 168 y
O1W H1B O2W . 0.95 2.26 3.160(4) 160 y
O2W H2A O6 3_666 0.92 1.96 2.882(3) 175 y
O2W H2B O3 2_656 0.92 1.96 2.878(3) 175 y
O3W H3A O7 3_566 0.97 2.03 2.951(3) 158 y
O3W H3B O2 2_556 0.96 1.79 2.753(3) 173 y
